data_7002034
loop_
_publ_author_name
'Dei\&sler, Christine'
'Rominger, Frank'
'Kunz, Doris'

_publ_section_title
;
 Controlling the coordination modes of a new and highly flexible ligand
 bearing two N-heterocyclic carbene moieties at a bipyridine backbone
;
_journal_issue 35
_journal_name_full 'Dalton Transactions'
_journal_page_first 7152
_journal_paper_doi 10.1039/b907041a
_journal_year 2009
_chemical_formula_sum 'C34 H38 Cl2 N6 O2'
_chemical_formula_weight 633.60
_chemical_name_common '6 in manuscript'
_chemical_name_systematic
;
?
;
_space_group_IT_number 14
_symmetry_cell_setting monoclinic
_symmetry_space_group_name_Hall '-P 2yn'
_symmetry_space_group_name_H-M 'P 1 21/n 1'
_atom_sites_solution_hydrogens geom
_atom_sites_solution_primary direct
_atom_sites_solution_secondary difmap
_audit_creation_method SHELXL-97
_cell_angle_alpha 90.00
_cell_angle_beta 96.1150(10)
_cell_angle_gamma 90.00
_cell_formula_units_Z 2
_cell_length_a 10.40270(10)
_cell_length_b 11.8996(2)
_cell_length_c 13.3902(1)
_cell_measurement_temperature 200(2)
_cell_volume 1648.11(3)
_computing_cell_refinement 'Bruker SMART'
_computing_data_collection 'Bruker SMART'
_computing_data_reduction 'Bruker SHELXTL'
_computing_molecular_graphics 'Bruker SHELXTL'
_computing_publication_material 'Bruker SHELXTL'
_computing_structure_refinement 'SHELXL-97 (Sheldrick, 1997)'
_computing_structure_solution 'SHELXS-97 (Sheldrick, 1990)'
_diffrn_ambient_temperature 200(2)
_diffrn_measured_fraction_theta_full 0.999
_diffrn_measured_fraction_theta_max 0.999
_diffrn_measurement_device_type 'Bruker Smart CCD'
_diffrn_measurement_method 'phi and omega scans'
_diffrn_radiation_monochromator graphite
_diffrn_radiation_source 'fine-focus sealed tube'
_diffrn_radiation_type MoK\a
_diffrn_radiation_wavelength 0.71073
_diffrn_reflns_av_R_equivalents 0.0321
_diffrn_reflns_av_sigmaI/netI 0.0257
_diffrn_reflns_limit_h_max 13
_diffrn_reflns_limit_h_min -13
_diffrn_reflns_limit_k_max 15
_diffrn_reflns_limit_k_min -15
_diffrn_reflns_limit_l_max 17
_diffrn_reflns_limit_l_min -17
_diffrn_reflns_number 15837
_diffrn_reflns_theta_full 27.47
_diffrn_reflns_theta_max 27.47
_diffrn_reflns_theta_min 2.30
_exptl_absorpt_coefficient_mu 0.237
_exptl_absorpt_correction_T_max 0.9453
_exptl_absorpt_correction_T_min 0.9111
_exptl_absorpt_correction_type multi-scan
_exptl_absorpt_process_details
;
Sheldrick, G. M. (2008). <i>SADABS</i>. University of G\"ottingen, Germany.
;
_exptl_crystal_colour colorless
_exptl_crystal_density_diffrn 1.277
_exptl_crystal_density_method 'not measured'
_exptl_crystal_description polyhedron
_exptl_crystal_F_000 668
_exptl_crystal_size_max 0.40
_exptl_crystal_size_mid 0.30
_exptl_crystal_size_min 0.24
_refine_diff_density_max 0.568
_refine_diff_density_min -0.264
_refine_diff_density_rms 0.044
_refine_ls_extinction_method none
_refine_ls_goodness_of_fit_ref 1.054
_refine_ls_hydrogen_treatment mixed
_refine_ls_matrix_type full
_refine_ls_number_parameters 213
_refine_ls_number_reflns 3780
_refine_ls_number_restraints 0
_refine_ls_restrained_S_all 1.054
_refine_ls_R_factor_all 0.0511
_refine_ls_R_factor_gt 0.0417
_refine_ls_shift/su_max 0.002
_refine_ls_shift/su_mean 0.000
_refine_ls_structure_factor_coef Fsqd
_refine_ls_weighting_details 'calc w=1/[\s^2^(Fo^2^)+(0.0540P)^2^+0.7420P] where P=(Fo^2^+2Fc^2^)/3'
_refine_ls_weighting_scheme calc
_refine_ls_wR_factor_gt 0.1086
_refine_ls_wR_factor_ref 0.1161
_reflns_number_gt 3212
_reflns_number_total 3780
_reflns_threshold_expression >2sigma(I)
_cod_data_source_file b907041a.txt
_cod_data_source_block cd12
_cod_depositor_comments
;
The following automatic conversions were performed:
'_symmetry_cell_setting' value 'Monoclinic' changed to 'monoclinic'
according to '/home/saulius/struct/CIF-dictionaries/cif_core.dic'
dictionary named 'cif_core.dic' version 2.4.1 from 2010-06-29.

Automatic conversion script
Id: cif_fix_enum 1527 2010-12-29 10:47:43Z saulius 
;
_cod_original_sg_symbol_H-M P2(1)/n
_cod_database_code 7002034

loop_
_symmetry_equiv_pos_as_xyz
'x, y, z'
'-x+1/2, y+1/2, -z+1/2'
'-x, -y, -z'
'x-1/2, -y-1/2, z-1/2'

loop_
_atom_site_label
_atom_site_type_symbol
_atom_site_fract_x
_atom_site_fract_y
_atom_site_fract_z
_atom_site_U_iso_or_equiv
_atom_site_adp_type
_atom_site_occupancy
_atom_site_symmetry_multiplicity
_atom_site_calc_flag
_atom_site_refinement_flags
_atom_site_disorder_assembly
_atom_site_disorder_group
Cl1 Cl 0.48244(4) 0.81963(3) 0.67439(3) 0.03803(14) Uani 1 1 d . . .
C1 C 0.40340(15) 1.00147(13) 1.11212(11) 0.0297(3) Uani 1 1 d . . .
H1 H 0.4417 1.0631 1.1494 0.036 Uiso 1 1 calc R . .
C2 C 0.30379(16) 0.94067(14) 1.14721(11) 0.0338(3) Uani 1 1 d . . .
H2 H 0.2741 0.9598 1.2097 0.041 Uiso 1 1 calc R . .
C3 C 0.24725(15) 0.85205(13) 1.09145(12) 0.0313(3) Uani 1 1 d . . .
H3 H 0.1781 0.8097 1.1134 0.038 Uiso 1 1 calc R . .
C4 C 0.29747(14) 0.82878(12) 1.00174(11) 0.0249(3) Uani 1 1 d . . .
N5 N 0.39309(11) 0.88409(10) 0.96591(9) 0.0249(3) Uani 1 1 d . . .
C15 C 0.44606(13) 0.97014(12) 1.02108(10) 0.0243(3) Uani 1 1 d . . .
C21 C 0.28497(14) 0.71360(12) 0.84884(11) 0.0272(3) Uani 1 1 d . . .
H21 H 0.3488 0.7527 0.8168 0.033 Uiso 1 1 calc R . .
N22 N 0.24638(12) 0.73821(10) 0.93886(9) 0.0260(3) Uani 1 1 d . . .
C23 C 0.15153(16) 0.66220(13) 0.95926(13) 0.0344(4) Uani 1 1 d . . .
H23 H 0.1072 0.6602 1.0177 0.041 Uiso 1 1 calc R . .
C24 C 0.13445(16) 0.59177(14) 0.88023(13) 0.0358(4) Uani 1 1 d . . .
H24 H 0.0756 0.5306 0.8725 0.043 Uiso 1 1 calc R . .
N25 N 0.21819(12) 0.62494(11) 0.81260(9) 0.0298(3) Uani 1 1 d . . .
C26 C 0.23361(17) 0.56936(14) 0.71613(12) 0.0364(4) Uani 1 1 d . . .
H26A H 0.2464 0.6274 0.6652 0.044 Uiso 1 1 calc R . .
H26B H 0.1533 0.5280 0.6933 0.044 Uiso 1 1 calc R . .
C31 C 0.34601(16) 0.48874(13) 0.72307(12) 0.0320(3) Uani 1 1 d . . .
C32 C 0.36671(18) 0.41300(15) 0.80164(14) 0.0418(4) Uani 1 1 d . . .
H32 H 0.3112 0.4133 0.8535 0.050 Uiso 1 1 calc R . .
C33 C 0.4675(2) 0.33696(17) 0.80520(17) 0.0524(5) Uani 1 1 d . . .
H33 H 0.4821 0.2863 0.8601 0.063 Uiso 1 1 calc R . .
C34 C 0.5469(2) 0.33471(18) 0.72903(18) 0.0562(5) Uani 1 1 d . . .
H34 H 0.6160 0.2823 0.7313 0.067 Uiso 1 1 calc R . .
C35 C 0.5260(2) 0.40830(18) 0.64971(16) 0.0533(5) Uani 1 1 d . . .
H35 H 0.5798 0.4056 0.5967 0.064 Uiso 1 1 calc R . .
C36 C 0.42660(18) 0.48653(16) 0.64689(13) 0.0418(4) Uani 1 1 d . . .
H36 H 0.4138 0.5385 0.5929 0.050 Uiso 1 1 calc R . .
O40 O 0.2616(2) 0.74302(19) 0.51007(16) 0.0883(6) Uani 1 1 d . . .
H40 H 0.322(4) 0.771(3) 0.555(3) 0.123(14) Uiso 1 1 d . . .
C41 C 0.2227(9) 0.8011(8) 0.4221(5) 0.083(3) Uani 0.622(16) 1 d P A 1
H41A H 0.3000 0.8425 0.4049 0.100 Uiso 0.622(16) 1 calc PR A 1
H41B H 0.2042 0.7433 0.3694 0.100 Uiso 0.622(16) 1 calc PR A 1
C42 C 0.1248(4) 0.8741(4) 0.4097(3) 0.1242(14) Uani 1 1 d . . .
H42A H 0.1172 0.9035 0.3410 0.186 Uiso 0.622(16) 1 calc PR A 1
H42B H 0.1411 0.9363 0.4574 0.186 Uiso 0.622(16) 1 calc PR A 1
H42C H 0.0443 0.8361 0.4217 0.186 Uiso 0.622(16) 1 calc PR A 1
H42D H 0.0896 0.9289 0.4542 0.186 Uiso 0.378(16) 1 calc PR A 2
H42E H 0.0770 0.8033 0.4116 0.186 Uiso 0.378(16) 1 calc PR A 2
H42F H 0.1162 0.9033 0.3409 0.186 Uiso 0.378(16) 1 calc PR A 2
C41B C 0.2604(7) 0.8546(9) 0.4430(6) 0.060(2) Uani 0.378(16) 1 d P A 2
H41C H 0.2976 0.9188 0.4833 0.072 Uiso 0.378(16) 1 calc PR A 2
H41D H 0.3104 0.8434 0.3849 0.072 Uiso 0.378(16) 1 calc PR A 2

loop_
_atom_site_aniso_label
_atom_site_aniso_U_11
_atom_site_aniso_U_22
_atom_site_aniso_U_33
_atom_site_aniso_U_23
_atom_site_aniso_U_13
_atom_site_aniso_U_12
Cl1 0.0467(3) 0.0346(2) 0.0356(2) 0.00240(15) 0.01734(17) 0.00806(17)
C1 0.0291(7) 0.0308(7) 0.0294(7) -0.0060(6) 0.0042(6) -0.0040(6)
C2 0.0363(8) 0.0397(9) 0.0270(7) -0.0053(6) 0.0110(6) -0.0039(7)
C3 0.0314(8) 0.0330(8) 0.0311(8) -0.0003(6) 0.0107(6) -0.0059(6)
C4 0.0261(7) 0.0228(7) 0.0260(7) 0.0000(5) 0.0033(5) -0.0010(5)
N5 0.0250(6) 0.0246(6) 0.0251(6) 0.0002(5) 0.0034(5) -0.0022(5)
C15 0.0235(7) 0.0243(7) 0.0251(7) 0.0007(5) 0.0020(5) 0.0001(5)
C21 0.0285(7) 0.0262(7) 0.0273(7) 0.0000(6) 0.0046(6) -0.0021(6)
N22 0.0274(6) 0.0232(6) 0.0284(6) -0.0005(5) 0.0068(5) -0.0040(5)
C23 0.0379(9) 0.0289(8) 0.0388(8) -0.0016(6) 0.0146(7) -0.0105(6)
C24 0.0382(9) 0.0292(8) 0.0416(9) -0.0035(7) 0.0112(7) -0.0105(7)
N25 0.0324(7) 0.0275(6) 0.0295(6) -0.0029(5) 0.0037(5) -0.0030(5)
C26 0.0429(9) 0.0378(9) 0.0280(7) -0.0071(6) 0.0010(6) 0.0006(7)
C31 0.0364(8) 0.0288(7) 0.0310(8) -0.0082(6) 0.0047(6) -0.0082(6)
C32 0.0456(10) 0.0402(9) 0.0413(9) 0.0022(8) 0.0129(8) -0.0001(8)
C33 0.0569(12) 0.0430(10) 0.0579(12) 0.0053(9) 0.0087(10) 0.0065(9)
C34 0.0516(12) 0.0484(11) 0.0700(14) -0.0075(10) 0.0135(10) 0.0111(9)
C35 0.0526(11) 0.0577(12) 0.0535(11) -0.0127(10) 0.0242(9) -0.0005(10)
C36 0.0499(10) 0.0409(9) 0.0364(9) -0.0035(7) 0.0123(8) -0.0070(8)
O40 0.1089(17) 0.0837(14) 0.0672(12) 0.0033(10) -0.0140(11) 0.0070(12)
C41 0.113(5) 0.080(5) 0.055(3) -0.002(3) 0.000(3) 0.025(4)
C42 0.083(2) 0.166(4) 0.120(3) 0.047(3) -0.007(2) 0.009(3)
C41B 0.065(4) 0.069(5) 0.047(3) -0.028(3) 0.017(3) -0.021(4)

loop_
_atom_type_symbol
_atom_type_description
_atom_type_scat_dispersion_real
_atom_type_scat_dispersion_imag
_atom_type_scat_source
C C 0.0033 0.0016 'International Tables Vol C Tables 4.2.6.8 and 6.1.1.4'
H H 0.0000 0.0000 'International Tables Vol C Tables 4.2.6.8 and 6.1.1.4'
N N 0.0061 0.0033 'International Tables Vol C Tables 4.2.6.8 and 6.1.1.4'
O O 0.0106 0.0060 'International Tables Vol C Tables 4.2.6.8 and 6.1.1.4'
Cl Cl 0.1484 0.1585 'International Tables Vol C Tables 4.2.6.8 and 6.1.1.4'

loop_
_geom_angle_atom_site_label_1
_geom_angle_atom_site_label_2
_geom_angle_atom_site_label_3
_geom_angle
_geom_angle_site_symmetry_1
_geom_angle_site_symmetry_3
_geom_angle_publ_flag
C2 C1 C15 118.47(14) . . ?
C1 C2 C3 120.26(14) . . ?
C2 C3 C4 116.15(14) . . ?
N5 C4 C3 125.51(13) . . ?
N5 C4 N22 113.98(12) . . ?
C3 C4 N22 120.52(13) . . ?
C4 N5 C15 117.30(12) . . ?
N5 C15 C1 122.31(13) . . ?
N5 C15 C15 115.85(15) . 3_677 ?
C1 C15 C15 121.84(16) . 3_677 ?
N25 C21 N22 107.87(13) . . ?
C21 N22 C23 108.76(12) . . ?
C21 N22 C4 124.28(12) . . ?
C23 N22 C4 126.96(12) . . ?
C24 C23 N22 106.75(14) . . ?
C23 C24 N25 107.35(13) . . ?
C21 N25 C24 109.27(13) . . ?
C21 N25 C26 125.13(13) . . ?
C24 N25 C26 125.58(13) . . ?
N25 C26 C31 112.78(13) . . ?
C32 C31 C36 119.26(16) . . ?
C32 C31 C26 121.19(15) . . ?
C36 C31 C26 119.47(15) . . ?
C33 C32 C31 120.57(17) . . ?
C34 C33 C32 119.9(2) . . ?
C35 C34 C33 120.06(19) . . ?
C34 C35 C36 120.22(18) . . ?
C31 C36 C35 119.93(18) . . ?
C41 O40 C41B 29.3(3) . . ?
C42 C41 O40 125.4(5) . . ?
C41 C42 C41B 32.3(3) . . ?
C42 C41B O40 104.7(5) . . ?

loop_
_geom_bond_atom_site_label_1
_geom_bond_atom_site_label_2
_geom_bond_distance
_geom_bond_site_symmetry_2
_geom_bond_publ_flag
C1 C2 1.386(2) . ?
C1 C15 1.392(2) . ?
C2 C3 1.386(2) . ?
C3 C4 1.388(2) . ?
C4 N5 1.3245(18) . ?
C4 N22 1.4345(18) . ?
N5 C15 1.3458(18) . ?
C15 C15 1.489(3) 3_677 ?
C21 N25 1.3264(19) . ?
C21 N22 1.3427(19) . ?
N22 C23 1.3869(19) . ?
C23 C24 1.347(2) . ?
C24 N25 1.379(2) . ?
N25 C26 1.4751(19) . ?
C26 C31 1.508(2) . ?
C31 C32 1.385(2) . ?
C31 C36 1.388(2) . ?
C32 C33 1.382(3) . ?
C33 C34 1.379(3) . ?
C34 C35 1.376(3) . ?
C35 C36 1.389(3) . ?
O40 C41 1.388(5) . ?
O40 C41B 1.602(9) . ?
C41 C42 1.336(6) . ?
C42 C41B 1.452(8) . ?
